data_2243260
loop_
_publ_author_name
'Bischof, Tobias'
'Evans, Kieren J.'
'Haddow, Mairi F.'
'Mansell, Stephen M.'

_publ_section_title
;
 An indenide-tethered N-heterocyclic stannylene
;
_journal_coeditor_code FF2165
_journal_issue 2
_journal_name_full 'Acta Crystallographica Section E'
_journal_page_first 254
_journal_page_last 256
_journal_paper_doi 10.1107/S205698902000047X
_journal_volume 76
_journal_year 2020
_chemical_formula_iupac '[Li Sn (C8 H16 O4) (C25 H32 N2)]'
_chemical_formula_moiety 'C33 H47 Li N2 O4 Sn'
_chemical_formula_sum 'C33 H47 Li N2 O4 Sn'
_chemical_formula_weight 661.35
_chemical_name_systematic
;
(\m-1\k<i>N</i>:2(\h^2^),\k^2^<i>N</i>,<i>N</i>'-(2-{[2,6-Bis(propan-2-yl)\
phenyl]azanidyl}ethyl)[2-(1<i>H</i>-inden-1-yl)ethyl]azanido)(1,4,7,10,13,16-\
hexaoxacyclooctadecane-1\k^6^<i>O</i>)lithiumtin
;
_space_group_crystal_system monoclinic
_space_group_IT_number 14
_space_group_name_Hall '-P 2yn'
_space_group_name_H-M_alt 'P 1 21/n 1'
_atom_sites_solution_hydrogens geom
_atom_sites_solution_primary direct
_audit_creation_method
;
Olex2 1.2
(compiled 2016.02.19 svn.r3266 for OlexSys, GUI svn.r5155)
;
_cell_angle_alpha 90
_cell_angle_beta 95.510(4)
_cell_angle_gamma 90
_cell_formula_units_Z 4
_cell_length_a 9.9766(8)
_cell_length_b 17.7991(14)
_cell_length_c 18.8402(14)
_cell_measurement_reflns_used 7023
_cell_measurement_temperature 100(2)
_cell_measurement_theta_max 25.68
_cell_measurement_theta_min 2.35
_cell_volume 3330.1(4)
_computing_cell_refinement
;
SAINT (Bruker, 2013)
;
_computing_data_collection
;
APEX2 (Bruker, 2013)
;
_computing_data_reduction
;
SAINT (Bruker, 2013)
;
_computing_molecular_graphics
;
<i>OLEX2</i> (Dolomanov <i>et al.</i>,  2009)
;
_computing_publication_material
;
<i>OLEX2</i> (Dolomanov <i>et al.</i>,  2009)
;
_computing_structure_refinement
;
SHELXL (Sheldrick, 2015b)
;
_computing_structure_solution
;
SHELXT (Sheldrick, 2015a)
;
_diffrn_ambient_temperature 100.0
_diffrn_measured_fraction_theta_full 0.998
_diffrn_measured_fraction_theta_max 0.994
_diffrn_measurement_device_type 'Bruker APEXII CCD'
_diffrn_measurement_method '\f and \w scans'
_diffrn_radiation_type MoK\a
_diffrn_radiation_wavelength 0.71073
_diffrn_reflns_av_R_equivalents 0.0511
_diffrn_reflns_av_unetI/netI 0.0709
_diffrn_reflns_limit_h_max 11
_diffrn_reflns_limit_h_min -12
_diffrn_reflns_limit_k_max 20
_diffrn_reflns_limit_k_min -23
_diffrn_reflns_limit_l_max 24
_diffrn_reflns_limit_l_min -24
_diffrn_reflns_number 25958
_diffrn_reflns_theta_full 26.000
_diffrn_reflns_theta_max 27.522
_diffrn_reflns_theta_min 2.455
_diffrn_standards_number 0
_exptl_absorpt_coefficient_mu 0.804
_exptl_absorpt_correction_T_max 0.7456
_exptl_absorpt_correction_T_min 0.6138
_exptl_absorpt_correction_type multi-scan
_exptl_absorpt_process_details
;
(SADABS; Bruker, 2015)
;
_exptl_crystal_colour 'Pale yellow'
_exptl_crystal_density_diffrn 1.319
_exptl_crystal_description Block
_exptl_crystal_F_000 1376
_exptl_crystal_size_max 0.20
_exptl_crystal_size_mid 0.20
_exptl_crystal_size_min 0.08
_refine_diff_density_max 1.355
_refine_diff_density_min -0.590
_refine_ls_extinction_method none
_refine_ls_goodness_of_fit_ref 1.035
_refine_ls_hydrogen_treatment constr
_refine_ls_matrix_type full
_refine_ls_number_parameters 374
_refine_ls_number_reflns 7615
_refine_ls_number_restraints 0
_refine_ls_restrained_S_all 1.035
_refine_ls_R_factor_all 0.0811
_refine_ls_R_factor_gt 0.0416
_refine_ls_shift/su_max 0.001
_refine_ls_shift/su_mean 0.000
_refine_ls_structure_factor_coef Fsqd
_refine_ls_weighting_details 'w=1/[\s^2^(Fo^2^)+(0.0367P)^2^+2.6456P] where P=(Fo^2^+2Fc^2^)/3'
_refine_ls_weighting_scheme calc
_refine_ls_wR_factor_gt 0.0813
_refine_ls_wR_factor_ref 0.0957
_reflns_number_gt 5184
_reflns_number_total 7615
_reflns_threshold_expression 'I > 2\s(I)'
_cod_data_source_file ff2165sup1.cif
_cod_data_source_block I
_cod_database_code 2243260
_shelx_space_group_comment
;
The symmetry employed for this shelxl refinement is uniquely defined
by the following loop, which should always be used as a source of
symmetry information in preference to the above space-group names.
They are only intended as comments.
;

loop_
_space_group_symop_operation_xyz
'x, y, z'
'-x+1/2, y+1/2, -z+1/2'
'-x, -y, -z'
'x-1/2, -y-1/2, z-1/2'

loop_
_atom_site_type_symbol
_atom_site_label
_atom_site_fract_x
_atom_site_fract_y
_atom_site_fract_z
_atom_site_U_iso_or_equiv
_atom_site_adp_type
_atom_site_calc_flag
_atom_site_occupancy
Sn Sn1 0.62831(2) 0.62730(2) 0.73575(2) 0.01853(8) Uani d 1
O O1 0.7755(3) 0.69869(14) 0.93346(13) 0.0333(6) Uani d 1
O O2 0.9148(3) 0.75607(14) 0.82933(13) 0.0337(6) Uani d 1
O O3 0.7698(3) 0.88333(13) 0.83378(12) 0.0291(6) Uani d 1
O O4 0.6260(3) 0.82577(14) 0.93572(12) 0.0311(6) Uani d 1
N N1 0.5656(3) 0.73222(15) 0.77937(13) 0.0189(6) Uani d 1
N N2 0.4936(3) 0.58853(15) 0.80578(14) 0.0208(6) Uani d 1
C C1 0.5055(4) 0.70370(19) 0.62151(17) 0.0221(8) Uani d 1
C C2 0.4399(3) 0.63288(19) 0.62289(16) 0.0215(7) Uani d 1
H H2 0.3654 0.6220 0.6490 0.026 Uiso calc 1
C C3 0.5018(4) 0.58133(19) 0.57967(17) 0.0226(8) Uani d 1
H H3 0.4765 0.5303 0.5718 0.027 Uiso calc 1
C C4 0.6080(3) 0.61883(18) 0.55015(16) 0.0202(7) Uani d 1
C C5 0.7031(4) 0.5971(2) 0.50330(17) 0.0233(8) Uani d 1
H H5 0.7044 0.5468 0.4865 0.028 Uiso calc 1
C C6 0.7938(4) 0.6485(2) 0.48200(19) 0.0293(9) Uani d 1
H H6 0.8570 0.6335 0.4501 0.035 Uiso calc 1
C C7 0.7942(4) 0.7236(2) 0.50699(19) 0.0303(9) Uani d 1
H H7 0.8569 0.7587 0.4913 0.036 Uiso calc 1
C C8 0.7050(4) 0.7461(2) 0.55352(18) 0.0264(8) Uani d 1
H H8 0.7068 0.7965 0.5703 0.032 Uiso calc 1
C C9 0.6111(4) 0.69545(18) 0.57669(17) 0.0198(8) Uani d 1
C C10 0.4676(4) 0.77556(19) 0.65700(17) 0.0235(8) Uani d 1
H H10A 0.3728 0.7720 0.6681 0.028 Uiso calc 1
H H10B 0.4738 0.8177 0.6232 0.028 Uiso calc 1
C C11 0.5574(4) 0.79301(18) 0.72628(17) 0.0237(8) Uani d 1
H H11A 0.6495 0.8044 0.7139 0.028 Uiso calc 1
H H11B 0.5224 0.8387 0.7482 0.028 Uiso calc 1
C C12 0.4363(4) 0.72044(19) 0.80929(18) 0.0231(8) Uani d 1
H H12A 0.3623 0.7200 0.7703 0.028 Uiso calc 1
H H12B 0.4198 0.7622 0.8420 0.028 Uiso calc 1
C C13 0.4379(4) 0.64653(19) 0.84949(18) 0.0249(8) Uani d 1
H H13A 0.4937 0.6513 0.8956 0.030 Uiso calc 1
H H13B 0.3453 0.6328 0.8592 0.030 Uiso calc 1
C C14 0.4705(4) 0.51260(18) 0.82625(18) 0.0226(8) Uani d 1
C C15 0.5655(4) 0.47385(19) 0.87310(18) 0.0251(8) Uani d 1
C C16 0.5425(4) 0.3981(2) 0.8873(2) 0.0331(9) Uani d 1
H H16 0.6060 0.3714 0.9186 0.040 Uiso calc 1
C C17 0.4290(5) 0.3613(2) 0.8567(2) 0.0381(11) Uani d 1
H H17 0.4165 0.3094 0.8658 0.046 Uiso calc 1
C C18 0.3346(4) 0.3998(2) 0.8133(2) 0.0330(9) Uani d 1
H H18 0.2560 0.3745 0.7933 0.040 Uiso calc 1
C C19 0.3522(4) 0.4757(2) 0.79801(18) 0.0250(8) Uani d 1
C C20 0.6928(4) 0.5109(2) 0.90675(19) 0.0271(8) Uani d 1
H H20 0.6865 0.5657 0.8952 0.033 Uiso calc 1
C C21 0.7086(5) 0.5034(3) 0.9890(2) 0.0440(11) Uani d 1
H H21A 0.6293 0.5247 1.0085 0.066 Uiso calc 1
H H21B 0.7893 0.5305 1.0084 0.066 Uiso calc 1
H H21C 0.7172 0.4502 1.0020 0.066 Uiso calc 1
C C22 0.8186(4) 0.4806(2) 0.8764(2) 0.0392(10) Uani d 1
H H22A 0.8278 0.4268 0.8871 0.059 Uiso calc 1
H H22B 0.8980 0.5074 0.8981 0.059 Uiso calc 1
H H22C 0.8106 0.4880 0.8247 0.059 Uiso calc 1
C C23 0.2422(4) 0.5165(2) 0.75159(19) 0.0283(9) Uani d 1
H H23 0.2722 0.5696 0.7462 0.034 Uiso calc 1
C C24 0.2197(4) 0.4818(2) 0.6765(2) 0.0389(10) Uani d 1
H H24A 0.3044 0.4828 0.6541 0.058 Uiso calc 1
H H24B 0.1512 0.5108 0.6475 0.058 Uiso calc 1
H H24C 0.1893 0.4297 0.6802 0.058 Uiso calc 1
C C25 0.1108(4) 0.5182(2) 0.7863(2) 0.0414(11) Uani d 1
H H25A 0.0446 0.5487 0.7573 0.062 Uiso calc 1
H H25B 0.1266 0.5402 0.8341 0.062 Uiso calc 1
H H25C 0.0764 0.4669 0.7900 0.062 Uiso calc 1
C C26 0.9184(4) 0.6953(3) 0.9438(2) 0.0452(11) Uani d 1
H H26A 0.9476 0.6495 0.9708 0.054 Uiso calc 1
H H26B 0.9545 0.7397 0.9709 0.054 Uiso calc 1
C C27 0.9679(5) 0.6939(2) 0.8719(2) 0.0455(11) Uani d 1
H H27A 1.0675 0.6962 0.8768 0.055 Uiso calc 1
H H27B 0.9405 0.6461 0.8477 0.055 Uiso calc 1
C C28 0.9884(4) 0.8245(2) 0.8415(2) 0.0401(10) Uani d 1
H H28A 1.0747 0.8222 0.8197 0.048 Uiso calc 1
H H28B 1.0079 0.8338 0.8933 0.048 Uiso calc 1
C C29 0.9000(4) 0.8856(2) 0.8075(2) 0.0345(10) Uani d 1
H H29A 0.9423 0.9351 0.8183 0.041 Uiso calc 1
H H29B 0.8903 0.8789 0.7551 0.041 Uiso calc 1
C C30 0.7597(4) 0.9279(2) 0.8967(2) 0.0361(10) Uani d 1
H H30A 0.7581 0.9821 0.8847 0.043 Uiso calc 1
H H30B 0.8373 0.9181 0.9323 0.043 Uiso calc 1
C C31 0.6316(4) 0.9053(2) 0.9252(2) 0.0392(10) Uani d 1
H H31A 0.6239 0.9312 0.9712 0.047 Uiso calc 1
H H31B 0.5545 0.9211 0.8915 0.047 Uiso calc 1
C C32 0.6960(5) 0.8007(2) 1.00139(19) 0.0410(11) Uani d 1
H H32A 0.6439 0.8133 1.0419 0.049 Uiso calc 1
H H32B 0.7852 0.8253 1.0091 0.049 Uiso calc 1
C C33 0.7122(5) 0.7179(3) 0.9960(2) 0.0458(12) Uani d 1
H H33A 0.7675 0.6991 1.0387 0.055 Uiso calc 1
H H33B 0.6228 0.6934 0.9941 0.055 Uiso calc 1
Li Li1 0.7127(7) 0.7726(3) 0.8523(3) 0.0278(14) Uani d 1

loop_
_atom_site_aniso_label
_atom_site_aniso_U_11
_atom_site_aniso_U_22
_atom_site_aniso_U_33
_atom_site_aniso_U_12
_atom_site_aniso_U_13
_atom_site_aniso_U_23
Sn1 0.02406(13) 0.01671(12) 0.01436(11) 0.00045(11) -0.00054(8) -0.00026(10)
O1 0.0362(17) 0.0370(15) 0.0244(14) -0.0082(13) -0.0093(12) 0.0053(12)
O2 0.0389(17) 0.0315(15) 0.0302(14) -0.0023(13) 0.0007(13) -0.0025(12)
O3 0.0337(15) 0.0291(14) 0.0247(13) -0.0079(12) 0.0034(11) -0.0044(11)
O4 0.0347(16) 0.0370(16) 0.0213(13) -0.0083(13) 0.0008(12) -0.0036(12)
N1 0.0259(17) 0.0167(14) 0.0134(14) -0.0006(12) -0.0010(12) -0.0006(11)
N2 0.0271(17) 0.0167(15) 0.0190(14) -0.0017(12) 0.0050(13) -0.0030(12)
C1 0.025(2) 0.0235(18) 0.0161(17) 0.0013(16) -0.0060(15) -0.0011(15)
C2 0.0216(18) 0.0272(19) 0.0143(15) -0.0012(16) -0.0047(13) 0.0016(15)
C3 0.030(2) 0.0181(18) 0.0182(17) -0.0015(15) -0.0031(16) -0.0018(14)
C4 0.0253(19) 0.0199(18) 0.0145(15) 0.0028(16) -0.0033(14) 0.0011(14)
C5 0.029(2) 0.0232(18) 0.0164(17) 0.0020(16) -0.0016(15) -0.0038(14)
C6 0.030(2) 0.038(2) 0.0213(19) 0.0017(17) 0.0049(16) -0.0022(16)
C7 0.030(2) 0.032(2) 0.029(2) -0.0108(17) 0.0036(18) 0.0006(17)
C8 0.034(2) 0.0197(19) 0.0250(19) -0.0028(16) -0.0008(17) -0.0059(15)
C9 0.026(2) 0.0186(17) 0.0131(16) 0.0013(15) -0.0067(14) -0.0005(13)
C10 0.031(2) 0.0213(18) 0.0168(17) 0.0023(16) -0.0039(15) 0.0013(14)
C11 0.033(2) 0.0183(18) 0.0184(17) 0.0011(16) -0.0029(16) -0.0046(14)
C12 0.026(2) 0.0223(19) 0.0206(18) 0.0024(16) 0.0031(16) -0.0038(15)
C13 0.028(2) 0.027(2) 0.0199(17) -0.0024(16) -0.0001(15) -0.0042(15)
C14 0.033(2) 0.0181(18) 0.0190(17) 0.0004(16) 0.0139(16) -0.0018(14)
C15 0.033(2) 0.0246(19) 0.0195(18) 0.0022(17) 0.0120(16) 0.0016(15)
C16 0.040(3) 0.029(2) 0.032(2) 0.0072(19) 0.0117(19) 0.0048(17)
C17 0.056(3) 0.023(2) 0.039(2) -0.007(2) 0.025(2) 0.0043(18)
C18 0.039(3) 0.029(2) 0.032(2) -0.0115(18) 0.0089(19) -0.0018(17)
C19 0.029(2) 0.0254(19) 0.0222(18) -0.0050(16) 0.0121(16) -0.0064(15)
C20 0.030(2) 0.027(2) 0.0251(19) 0.0017(17) 0.0044(16) 0.0071(16)
C21 0.043(3) 0.061(3) 0.028(2) -0.002(2) 0.002(2) 0.007(2)
C22 0.039(3) 0.037(2) 0.044(3) 0.005(2) 0.012(2) 0.007(2)
C23 0.029(2) 0.025(2) 0.031(2) -0.0057(16) 0.0043(18) -0.0043(15)
C24 0.042(3) 0.044(3) 0.031(2) -0.005(2) 0.0024(19) -0.0105(19)
C25 0.040(3) 0.039(2) 0.047(3) -0.006(2) 0.012(2) -0.009(2)
C26 0.041(3) 0.047(3) 0.044(3) -0.003(2) -0.012(2) 0.011(2)
C27 0.043(3) 0.038(2) 0.053(3) 0.006(2) -0.008(2) -0.001(2)
C28 0.036(3) 0.042(3) 0.043(2) -0.011(2) 0.007(2) -0.007(2)
C29 0.040(2) 0.031(2) 0.034(2) -0.0124(19) 0.0101(19) 0.0029(18)
C30 0.045(3) 0.029(2) 0.035(2) -0.0048(19) 0.010(2) -0.0086(18)
C31 0.044(3) 0.034(2) 0.040(2) -0.002(2) 0.008(2) -0.0114(19)
C32 0.048(3) 0.059(3) 0.0156(19) -0.016(2) 0.0013(18) -0.0004(19)
C33 0.057(3) 0.061(3) 0.017(2) -0.014(2) -0.004(2) 0.006(2)
Li1 0.038(4) 0.028(3) 0.017(3) -0.005(3) -0.004(3) 0.000(3)

loop_
_atom_type_symbol
_atom_type_description
_atom_type_scat_dispersion_real
_atom_type_scat_dispersion_imag
_atom_type_scat_source
C C 0.0033 0.0016 'International Tables Vol C Tables 4.2.6.8 and 6.1.1.4'
H H 0.0000 0.0000 'International Tables Vol C Tables 4.2.6.8 and 6.1.1.4'
Li Li -0.0003 0.0001 'International Tables Vol C Tables 4.2.6.8 and 6.1.1.4'
N N 0.0061 0.0033 'International Tables Vol C Tables 4.2.6.8 and 6.1.1.4'
O O 0.0106 0.0060 'International Tables Vol C Tables 4.2.6.8 and 6.1.1.4'
Sn Sn -0.6537 1.4246 'International Tables Vol C Tables 4.2.6.8 and 6.1.1.4'

loop_
_geom_angle_atom_site_label_1
_geom_angle_atom_site_label_2
_geom_angle_atom_site_label_3
_geom_angle
_geom_angle_publ_flag
N2 Sn1 N1 79.49(10) yes
C26 O1 C33 114.4(3) ?
C26 O1 Li1 110.9(3) ?
C33 O1 Li1 109.3(3) ?
C27 O2 Li1 107.4(3) ?
C28 O2 C27 114.2(3) ?
C28 O2 Li1 109.4(3) ?
C29 O3 C30 114.0(3) ?
C29 O3 Li1 110.8(3) ?
C30 O3 Li1 109.9(3) ?
C31 O4 C32 113.9(3) ?
C31 O4 Li1 108.6(3) ?
C32 O4 Li1 107.8(3) ?
C11 N1 Sn1 112.15(19) ?
C11 N1 C12 111.9(3) ?
C11 N1 Li1 100.8(3) ?
C12 N1 Sn1 108.64(19) ?
C12 N1 Li1 113.1(3) ?
Li1 N1 Sn1 110.2(2) ?
C13 N2 Sn1 115.1(2) ?
C14 N2 Sn1 127.8(2) ?
C14 N2 C13 115.8(3) ?
C2 C1 C10 127.4(3) ?
C9 C1 C2 106.8(3) ?
C9 C1 C10 125.7(3) ?
C1 C2 H2 125.1 ?
C3 C2 C1 109.8(3) ?
C3 C2 H2 125.1 ?
C2 C3 H3 126.0 ?
C2 C3 C4 107.9(3) ?
C4 C3 H3 126.0 ?
C3 C4 C9 107.5(3) ?
C5 C4 C3 133.8(3) ?
C5 C4 C9 118.7(3) ?
C4 C5 H5 119.9 ?
C6 C5 C4 120.1(3) ?
C6 C5 H5 119.9 ?
C5 C6 H6 119.6 ?
C5 C6 C7 120.8(3) ?
C7 C6 H6 119.6 ?
C6 C7 H7 119.8 ?
C8 C7 C6 120.5(3) ?
C8 C7 H7 119.8 ?
C7 C8 H8 119.7 ?
C7 C8 C9 120.5(3) ?
C9 C8 H8 119.7 ?
C1 C9 C4 108.0(3) ?
C8 C9 C1 132.5(3) ?
C8 C9 C4 119.4(3) ?
C1 C10 H10A 108.9 ?
C1 C10 H10B 108.9 ?
C1 C10 C11 113.3(3) ?
H10A C10 H10B 107.7 ?
C11 C10 H10A 108.9 ?
C11 C10 H10B 108.9 ?
N1 C11 C10 114.7(3) ?
N1 C11 H11A 108.6 ?
N1 C11 H11B 108.6 ?
C10 C11 H11A 108.6 ?
C10 C11 H11B 108.6 ?
H11A C11 H11B 107.6 ?
N1 C12 H12A 109.6 ?
N1 C12 H12B 109.6 ?
N1 C12 C13 110.3(3) ?
H12A C12 H12B 108.1 ?
C13 C12 H12A 109.6 ?
C13 C12 H12B 109.6 ?
N2 C13 C12 108.5(3) ?
N2 C13 H13A 110.0 ?
N2 C13 H13B 110.0 ?
C12 C13 H13A 110.0 ?
C12 C13 H13B 110.0 ?
H13A C13 H13B 108.4 ?
C15 C14 N2 121.0(3) ?
C19 C14 N2 119.3(3) ?
C19 C14 C15 119.7(3) ?
C14 C15 C20 122.3(3) ?
C16 C15 C14 118.6(4) ?
C16 C15 C20 119.1(3) ?
C15 C16 H16 119.4 ?
C17 C16 C15 121.3(4) ?
C17 C16 H16 119.4 ?
C16 C17 H17 120.1 ?
C18 C17 C16 119.9(4) ?
C18 C17 H17 120.1 ?
C17 C18 H18 119.5 ?
C17 C18 C19 121.0(4) ?
C19 C18 H18 119.5 ?
C14 C19 C23 121.7(3) ?
C18 C19 C14 119.4(4) ?
C18 C19 C23 118.9(3) ?
C15 C20 H20 107.5 ?
C15 C20 C21 112.4(3) ?
C15 C20 C22 112.1(3) ?
C21 C20 H20 107.5 ?
C22 C20 H20 107.5 ?
C22 C20 C21 109.6(3) ?
C20 C21 H21A 109.5 ?
C20 C21 H21B 109.5 ?
C20 C21 H21C 109.5 ?
H21A C21 H21B 109.5 ?
H21A C21 H21C 109.5 ?
H21B C21 H21C 109.5 ?
C20 C22 H22A 109.5 ?
C20 C22 H22B 109.5 ?
C20 C22 H22C 109.5 ?
H22A C22 H22B 109.5 ?
H22A C22 H22C 109.5 ?
H22B C22 H22C 109.5 ?
C19 C23 H23 107.7 ?
C19 C23 C24 111.7(3) ?
C19 C23 C25 111.5(3) ?
C24 C23 H23 107.7 ?
C25 C23 H23 107.7 ?
C25 C23 C24 110.4(3) ?
C23 C24 H24A 109.5 ?
C23 C24 H24B 109.5 ?
C23 C24 H24C 109.5 ?
H24A C24 H24B 109.5 ?
H24A C24 H24C 109.5 ?
H24B C24 H24C 109.5 ?
C23 C25 H25A 109.5 ?
C23 C25 H25B 109.5 ?
C23 C25 H25C 109.5 ?
H25A C25 H25B 109.5 ?
H25A C25 H25C 109.5 ?
H25B C25 H25C 109.5 ?
O1 C26 H26A 110.3 ?
O1 C26 H26B 110.3 ?
O1 C26 C27 107.0(3) ?
H26A C26 H26B 108.6 ?
C27 C26 H26A 110.3 ?
C27 C26 H26B 110.3 ?
O2 C27 C26 111.0(4) ?
O2 C27 H27A 109.4 ?
O2 C27 H27B 109.4 ?
C26 C27 H27A 109.4 ?
C26 C27 H27B 109.4 ?
H27A C27 H27B 108.0 ?
O2 C28 H28A 110.5 ?
O2 C28 H28B 110.5 ?
O2 C28 C29 106.0(3) ?
H28A C28 H28B 108.7 ?
C29 C28 H28A 110.5 ?
C29 C28 H28B 110.5 ?
O3 C29 C28 110.2(3) ?
O3 C29 H29A 109.6 ?
O3 C29 H29B 109.6 ?
C28 C29 H29A 109.6 ?
C28 C29 H29B 109.6 ?
H29A C29 H29B 108.1 ?
O3 C30 H30A 110.5 ?
O3 C30 H30B 110.5 ?
O3 C30 C31 106.2(3) ?
H30A C30 H30B 108.7 ?
C31 C30 H30A 110.5 ?
C31 C30 H30B 110.5 ?
O4 C31 C30 111.3(3) ?
O4 C31 H31A 109.4 ?
O4 C31 H31B 109.4 ?
C30 C31 H31A 109.4 ?
C30 C31 H31B 109.4 ?
H31A C31 H31B 108.0 ?
O4 C32 H32A 110.3 ?
O4 C32 H32B 110.3 ?
O4 C32 C33 107.3(3) ?
H32A C32 H32B 108.5 ?
C33 C32 H32A 110.3 ?
C33 C32 H32B 110.3 ?
O1 C33 C32 110.6(3) ?
O1 C33 H33A 109.5 ?
O1 C33 H33B 109.5 ?
C32 C33 H33A 109.5 ?
C32 C33 H33B 109.5 ?
H33A C33 H33B 108.1 ?
O1 Li1 O2 80.6(2) ?
O1 Li1 O3 131.0(3) ?
O1 Li1 O4 81.4(2) ?
O3 Li1 O2 79.5(2) ?
O3 Li1 O4 80.7(2) ?
O4 Li1 O2 133.3(3) ?
N1 Li1 O1 114.9(3) ?
N1 Li1 O2 116.7(3) ?
N1 Li1 O3 114.1(3) ?
N1 Li1 O4 110.0(3) ?

loop_
_geom_bond_atom_site_label_1
_geom_bond_atom_site_label_2
_geom_bond_distance
_geom_bond_publ_flag
Sn1 N1 2.157(3) yes
Sn1 N2 2.089(3) yes
O1 C26 1.422(5) ?
O1 C33 1.430(5) ?
O1 Li1 2.068(6) ?
O2 C27 1.438(5) ?
O2 C28 1.430(5) ?
O2 Li1 2.123(7) ?
O3 C29 1.435(4) ?
O3 C30 1.437(4) ?
O3 Li1 2.090(6) ?
O4 C31 1.431(5) ?
O4 C32 1.432(4) ?
O4 Li1 2.091(7) ?
N1 C11 1.470(4) ?
N1 C12 1.471(4) ?
N1 Li1 2.043(7) yes
N2 C13 1.463(4) ?
N2 C14 1.430(4) ?
C1 C2 1.422(5) ?
C1 C9 1.420(5) ?
C1 C10 1.508(5) ?
C2 H2 0.9500 ?
C2 C3 1.408(5) ?
C3 H3 0.9500 ?
C3 C4 1.411(5) ?
C4 C5 1.411(5) ?
C4 C9 1.452(4) ?
C5 H5 0.9500 ?
C5 C6 1.374(5) ?
C6 H6 0.9500 ?
C6 C7 1.418(5) ?
C7 H7 0.9500 ?
C7 C8 1.367(5) ?
C8 H8 0.9500 ?
C8 C9 1.400(5) ?
C10 H10A 0.9900 ?
C10 H10B 0.9900 ?
C10 C11 1.542(5) ?
C11 H11A 0.9900 ?
C11 H11B 0.9900 ?
C12 H12A 0.9900 ?
C12 H12B 0.9900 ?
C12 C13 1.517(5) ?
C13 H13A 0.9900 ?
C13 H13B 0.9900 ?
C14 C15 1.412(5) ?
C14 C19 1.410(5) ?
C15 C16 1.398(5) ?
C15 C20 1.515(5) ?
C16 H16 0.9500 ?
C16 C17 1.386(6) ?
C17 H17 0.9500 ?
C17 C18 1.371(6) ?
C18 H18 0.9500 ?
C18 C19 1.395(5) ?
C19 C23 1.521(5) ?
C20 H20 1.0000 ?
C20 C21 1.548(5) ?
C20 C22 1.526(5) ?
C21 H21A 0.9800 ?
C21 H21B 0.9800 ?
C21 H21C 0.9800 ?
C22 H22A 0.9800 ?
C22 H22B 0.9800 ?
C22 H22C 0.9800 ?
C23 H23 1.0000 ?
C23 C24 1.540(5) ?
C23 C25 1.521(5) ?
C24 H24A 0.9800 ?
C24 H24B 0.9800 ?
C24 H24C 0.9800 ?
C25 H25A 0.9800 ?
C25 H25B 0.9800 ?
C25 H25C 0.9800 ?
C26 H26A 0.9900 ?
C26 H26B 0.9900 ?
C26 C27 1.486(6) ?
C27 H27A 0.9900 ?
C27 H27B 0.9900 ?
C28 H28A 0.9900 ?
C28 H28B 0.9900 ?
C28 C29 1.504(6) ?
C29 H29A 0.9900 ?
C29 H29B 0.9900 ?
C30 H30A 0.9900 ?
C30 H30B 0.9900 ?
C30 C31 1.489(5) ?
C31 H31A 0.9900 ?
C31 H31B 0.9900 ?
C32 H32A 0.9900 ?
C32 H32B 0.9900 ?
C32 C33 1.487(6) ?
C33 H33A 0.9900 ?
C33 H33B 0.9900 ?

loop_
_geom_torsion_atom_site_label_1
_geom_torsion_atom_site_label_2
_geom_torsion_atom_site_label_3
_geom_torsion_atom_site_label_4
_geom_torsion
Sn1 N1 C11 C10 54.6(3)
Sn1 N1 C12 C13 41.9(3)
Sn1 N2 C13 C12 27.7(3)
Sn1 N2 C14 C15 73.5(4)
Sn1 N2 C14 C19 -105.3(3)
O1 C26 C27 O2 54.0(5)
O2 C28 C29 O3 53.8(4)
O3 C30 C31 O4 54.0(4)
O4 C32 C33 O1 54.1(5)
N1 C12 C13 N2 -45.8(4)
N2 C14 C15 C16 -175.5(3)
N2 C14 C15 C20 2.8(5)
N2 C14 C19 C18 174.8(3)
N2 C14 C19 C23 -5.6(5)
C1 C2 C3 C4 0.0(4)
C1 C10 C11 N1 -54.3(4)
C2 C1 C9 C4 0.6(4)
C2 C1 C9 C8 177.3(4)
C2 C1 C10 C11 102.2(4)
C2 C3 C4 C5 -179.4(3)
C2 C3 C4 C9 0.4(4)
C3 C4 C5 C6 177.9(4)
C3 C4 C9 C1 -0.6(4)
C3 C4 C9 C8 -177.8(3)
C4 C5 C6 C7 0.5(5)
C5 C4 C9 C1 179.2(3)
C5 C4 C9 C8 2.0(5)
C5 C6 C7 C8 0.8(6)
C6 C7 C8 C9 -0.6(6)
C7 C8 C9 C1 -177.1(4)
C7 C8 C9 C4 -0.8(5)
C9 C1 C2 C3 -0.4(4)
C9 C1 C10 C11 -81.5(4)
C9 C4 C5 C6 -1.9(5)
C10 C1 C2 C3 176.5(3)
C10 C1 C9 C4 -176.4(3)
C10 C1 C9 C8 0.3(6)
C11 N1 C12 C13 166.3(3)
C12 N1 C11 C10 -67.8(4)
C13 N2 C14 C15 -92.8(4)
C13 N2 C14 C19 88.4(4)
C14 N2 C13 C12 -164.2(3)
C14 C15 C16 C17 -0.4(5)
C14 C15 C20 C21 126.3(4)
C14 C15 C20 C22 -109.8(4)
C14 C19 C23 C24 118.9(4)
C14 C19 C23 C25 -117.1(4)
C15 C14 C19 C18 -4.0(5)
C15 C14 C19 C23 175.6(3)
C15 C16 C17 C18 -2.0(6)
C16 C15 C20 C21 -55.4(4)
C16 C15 C20 C22 68.5(4)
C16 C17 C18 C19 1.3(6)
C17 C18 C19 C14 1.7(5)
C17 C18 C19 C23 -177.9(3)
C18 C19 C23 C24 -61.6(4)
C18 C19 C23 C25 62.4(4)
C19 C14 C15 C16 3.3(5)
C19 C14 C15 C20 -178.4(3)
C20 C15 C16 C17 -178.7(3)
C26 O1 C33 C32 90.1(4)
C27 O2 C28 C29 -166.0(3)
C28 O2 C27 C26 83.4(4)
C29 O3 C30 C31 -167.3(3)
C30 O3 C29 C28 89.4(4)
C31 O4 C32 C33 -165.3(3)
C32 O4 C31 C30 82.2(4)
C33 O1 C26 C27 -166.2(3)
Li1 O1 C26 C27 -42.0(4)
Li1 O1 C33 C32 -35.0(4)
Li1 O2 C27 C26 -38.1(4)
Li1 O2 C28 C29 -45.6(4)
Li1 O3 C29 C28 -35.1(4)
Li1 O3 C30 C31 -42.3(4)
Li1 O4 C31 C30 -37.9(4)
Li1 O4 C32 C33 -44.7(4)
Li1 N1 C11 C10 171.8(3)
Li1 N1 C12 C13 -80.7(3)
